data_1507967
loop_
_publ_author_name
'Spokoyny, Alexander M.'
'Machan, Charles W.'
'Clingerman, Daniel J.'
'Rosen, Mari S.'
'Wiester, Michael J.'
'Kennedy, Robert D.'
'Stern, Charlotte L.'
'Sarjeant, Amy A.'
'Mirkin, Chad A.'

_publ_section_title
;
 A coordination chemistry dichotomy for icosahedral carborane-based
 ligands.
;
_journal_issue 8
_journal_name_full 'Nature chemistry'
_journal_page_first 590
_journal_page_last 596
_journal_paper_doi 10.1038/nchem.1088
_journal_volume 3
_journal_year 2011
_chemical_absolute_configuration ad
_chemical_formula_moiety 'C40 H38 P2 Pt S2, 0.3(C H2 Cl2), 2(B F4)'
_chemical_formula_sum 'C40.3 H38.6 B2 Cl0.6 F8 P2 Pt S2'
_chemical_formula_weight 1038.95
_chemical_name_systematic
; 
 ? 
;
_space_group_IT_number 4
_symmetry_cell_setting monoclinic
_symmetry_space_group_name_Hall 'P 2yb'
_symmetry_space_group_name_H-M 'P 1 21 1'
_atom_sites_solution_hydrogens geom
_atom_sites_solution_primary direct
_atom_sites_solution_secondary difmap
_audit_creation_method SHELXL-97
_cell_angle_alpha 90.00
_cell_angle_beta 98.277(4)
_cell_angle_gamma 90.00
_cell_formula_units_Z 4
_cell_length_a 9.4556(8)
_cell_length_b 18.6226(10)
_cell_length_c 24.1172(15)
_cell_measurement_reflns_used 1640
_cell_measurement_temperature 100(2)
_cell_measurement_theta_max 62.15
_cell_measurement_theta_min 3.01
_cell_volume 4202.5(5)
_computing_cell_refinement 'Bruker SAINT'
_computing_data_collection 'Bruker APEX2'
_computing_data_reduction 'Bruker SAINT'
_computing_molecular_graphics 'Bruker SHELXTL'
_computing_publication_material 'Bruker SHELXTL'
_computing_structure_refinement 'SHELXL-97 (Sheldrick, 2008)'
_computing_structure_solution 'SHELXS-97 (Sheldrick, 2008)'
_diffrn_ambient_temperature 100(2)
_diffrn_measured_fraction_theta_full 0.983
_diffrn_measured_fraction_theta_max 0.983
_diffrn_measurement_device_type 'Bruker APEX-II CCD'
_diffrn_measurement_method '\f and \w scans'
_diffrn_radiation_monochromator graphite
_diffrn_radiation_source 'fine-focus sealed tube'
_diffrn_radiation_type CuK\a
_diffrn_radiation_wavelength 1.54178
_diffrn_reflns_av_R_equivalents 0.0000
_diffrn_reflns_av_sigmaI/netI 0.1026
_diffrn_reflns_limit_h_max 10
_diffrn_reflns_limit_h_min -10
_diffrn_reflns_limit_k_max 21
_diffrn_reflns_limit_k_min -21
_diffrn_reflns_limit_l_max 26
_diffrn_reflns_limit_l_min -27
_diffrn_reflns_number 21417
_diffrn_reflns_theta_full 61.15
_diffrn_reflns_theta_max 61.15
_diffrn_reflns_theta_min 3.01
_diffrn_standards_number 0
_exptl_absorpt_coefficient_mu 8.810
_exptl_absorpt_correction_T_max 0.752559
_exptl_absorpt_correction_T_min 0.559407
_exptl_absorpt_correction_type multi-scan
_exptl_absorpt_process_details 'Twinabs (Bruker)'
_exptl_crystal_colour colourless
_exptl_crystal_density_diffrn 1.642
_exptl_crystal_density_method 'not measured'
_exptl_crystal_description lathe
_exptl_crystal_F_000 2050
_exptl_crystal_size_max 0.50
_exptl_crystal_size_mid 0.06
_exptl_crystal_size_min 0.03
_refine_diff_density_max 2.343
_refine_diff_density_min -2.194
_refine_diff_density_rms 0.184
_refine_ls_abs_structure_details 'Flack H D (1983), Acta Cryst. A39, 876-881'
_refine_ls_abs_structure_Flack -0.025(12)
_refine_ls_extinction_method none
_refine_ls_goodness_of_fit_ref 1.028
_refine_ls_hydrogen_treatment constr
_refine_ls_matrix_type full
_refine_ls_number_parameters 1019
_refine_ls_number_reflns 21417
_refine_ls_number_restraints 318
_refine_ls_restrained_S_all 1.023
_refine_ls_R_factor_all 0.0694
_refine_ls_R_factor_gt 0.0603
_refine_ls_shift/su_max 0.001
_refine_ls_shift/su_mean 0.000
_refine_ls_structure_factor_coef Fsqd
_refine_ls_weighting_details 'calc w=1/[\s^2^(Fo^2^)+(0.0443P)^2^+33.1334P] where P=(Fo^2^+2Fc^2^)/3'
_refine_ls_weighting_scheme calc
_refine_ls_wR_factor_gt 0.1366
_refine_ls_wR_factor_ref 0.1419
_reflns_number_gt 19245
_reflns_number_total 21417
_reflns_threshold_expression >2sigma(I)
_cod_data_source_file nchem.1088-s18.cif
_cod_data_source_block n0286
_cod_depositor_comments
;
The following automatic conversions were performed:

'_symmetry_cell_setting' value 'Monoclinic' changed to 'monoclinic'
according to /home/saulius/struct/CIF-dictionaries/cif_core.dic
dictionary named 'cif_core.dic' version 2.4.1 from 2010-06-29.

Automatic conversion script
Id: cif_fix_values 1891 2012-01-12 08:04:46Z andrius 
;
_cod_original_sg_symbol_H-M P2(1)
_cod_original_formula_sum 'C40.30 H38.60 B2 Cl0.60 F8 P2 Pt S2'
_cod_database_code 1507967

loop_
_symmetry_equiv_pos_as_xyz
'x, y, z'
'-x, y+1/2, -z'

loop_
_atom_site_label
_atom_site_type_symbol
_atom_site_fract_x
_atom_site_fract_y
_atom_site_fract_z
_atom_site_U_iso_or_equiv
_atom_site_adp_type
_atom_site_occupancy
_atom_site_symmetry_multiplicity
_atom_site_calc_flag
_atom_site_refinement_flags
Pt1 Pt 0.93515(7) 0.51854(3) 0.85420(2) 0.02756(17) Uani 1 1 d U
Pt2 Pt 0.68334(7) 0.62576(3) 0.36432(3) 0.02741(17) Uani 1 1 d U
S1 S 1.0639(5) 0.42817(19) 0.81369(17) 0.0290(9) Uani 1 1 d U
S2 S 0.7341(5) 0.4917(2) 0.78879(17) 0.0308(9) Uani 1 1 d U
S3 S 0.7995(5) 0.6601(2) 0.28837(17) 0.0317(9) Uani 1 1 d U
S4 S 0.5041(4) 0.7095(2) 0.33190(17) 0.0296(9) Uani 1 1 d U
P1 P 1.1276(5) 0.5276(2) 0.92139(16) 0.0322(9) Uani 1 1 d U
P2 P 0.8053(5) 0.6152(2) 0.87816(16) 0.0327(10) Uani 1 1 d U
P3 P 0.8574(5) 0.54012(18) 0.38236(18) 0.0281(9) Uani 1 1 d U
P4 P 0.5542(5) 0.6031(2) 0.43575(17) 0.0281(9) Uani 1 1 d U
C1 C 0.9601(17) 0.3471(7) 0.8011(6) 0.026(3) Uani 1 1 d U
C2 C 0.953(2) 0.3162(7) 0.7500(6) 0.037(4) Uani 1 1 d U
H2A H 0.9983 0.3384 0.7216 0.044 Uiso 1 1 calc R
C3 C 0.8807(17) 0.2521(9) 0.7393(7) 0.036(4) Uani 1 1 d U
H3A H 0.8764 0.2295 0.7038 0.043 Uiso 1 1 calc R
C4 C 0.815(2) 0.2217(9) 0.7806(7) 0.046(5) Uani 1 1 d U
H4A H 0.7635 0.1781 0.7733 0.055 Uiso 1 1 calc R
C5 C 0.822(2) 0.2538(8) 0.8332(7) 0.043(4) Uani 1 1 d U
H5A H 0.7768 0.2321 0.8615 0.052 Uiso 1 1 calc R
C6 C 0.896(2) 0.3174(8) 0.8439(7) 0.036(4) Uani 1 1 d U
H6A H 0.9031 0.3400 0.8795 0.043 Uiso 1 1 calc R
C7 C 1.2080(18) 0.4065(9) 0.8714(7) 0.036(4) Uani 1 1 d U
H7A H 1.1696 0.3776 0.9004 0.044 Uiso 1 1 calc R
H7B H 1.2839 0.3785 0.8571 0.044 Uiso 1 1 calc R
C8 C 1.2671(19) 0.4755(8) 0.8959(7) 0.036(3) Uani 1 1 d U
H8A H 1.3081 0.5033 0.8671 0.044 Uiso 1 1 calc R
H8B H 1.3445 0.4656 0.9272 0.044 Uiso 1 1 calc R
C9 C 1.1012(19) 0.4825(8) 0.9854(6) 0.036(3) Uani 1 1 d U
C10 C 0.9768(19) 0.4496(9) 0.9901(7) 0.035(3) Uani 1 1 d U
H10A H 0.9025 0.4501 0.9591 0.042 Uiso 1 1 calc R
C11 C 0.954(2) 0.4150(9) 1.0389(7) 0.050(4) Uani 1 1 d U
H11A H 0.8647 0.3928 1.0415 0.060 Uiso 1 1 calc R
C12 C 1.062(3) 0.4134(10) 1.0835(7) 0.064(5) Uani 1 1 d U
H12A H 1.0461 0.3918 1.1178 0.077 Uiso 1 1 calc R
C13 C 1.195(3) 0.4429(10) 1.0790(9) 0.069(6) Uani 1 1 d U
H13A H 1.2728 0.4382 1.1086 0.082 Uiso 1 1 calc R
C14 C 1.212(3) 0.4797(11) 1.0297(8) 0.060(6) Uani 1 1 d U
H14A H 1.3002 0.5028 1.0266 0.072 Uiso 1 1 calc R
C15 C 1.2037(18) 0.6159(9) 0.9378(7) 0.034(3) Uani 1 1 d U
C16 C 1.200(2) 0.6466(8) 0.9878(7) 0.047(5) Uani 1 1 d U
H16A H 1.1555 0.6219 1.0152 0.056 Uiso 1 1 calc R
C17 C 1.259(2) 0.7145(11) 1.0005(9) 0.059(5) Uani 1 1 d U
H17A H 1.2505 0.7371 1.0351 0.071 Uiso 1 1 calc R
C18 C 1.333(2) 0.7489(11) 0.9608(8) 0.056(5) Uani 1 1 d U
H18A H 1.3772 0.7943 0.9693 0.068 Uiso 1 1 calc R
C19 C 1.342(2) 0.7166(9) 0.9098(8) 0.050(4) Uani 1 1 d U
H19A H 1.3904 0.7391 0.8827 0.059 Uiso 1 1 calc R
C20 C 1.275(2) 0.6480(8) 0.8991(8) 0.044(4) Uani 1 1 d U
H20A H 1.2797 0.6245 0.8645 0.053 Uiso 1 1 calc R
C21 C 0.7801(18) 0.5064(8) 0.7217(6) 0.034(3) Uani 1 1 d U
C22 C 0.6985(18) 0.4701(8) 0.6780(6) 0.035(3) Uani 1 1 d U
H22A H 0.6233 0.4395 0.6856 0.041 Uiso 1 1 calc R
C23 C 0.726(2) 0.4782(8) 0.6235(7) 0.038(4) Uani 1 1 d U
H23A H 0.6651 0.4558 0.5936 0.046 Uiso 1 1 calc R
C24 C 0.8433(19) 0.5199(10) 0.6125(5) 0.040(3) Uani 1 1 d U
H24A H 0.8671 0.5238 0.5756 0.048 Uiso 1 1 calc R
C25 C 0.9222(19) 0.5543(9) 0.6569(7) 0.044(4) Uani 1 1 d U
H25A H 0.9996 0.5838 0.6497 0.053 Uiso 1 1 calc R
C26 C 0.8944(18) 0.5482(8) 0.7118(6) 0.035(3) Uani 1 1 d U
H26A H 0.9525 0.5721 0.7416 0.041 Uiso 1 1 calc R
C27 C 0.6106(19) 0.5607(10) 0.7973(7) 0.033(3) Uani 1 1 d U
H27A H 0.6245 0.6012 0.7720 0.040 Uiso 1 1 calc R
H27B H 0.5121 0.5424 0.7869 0.040 Uiso 1 1 calc R
C28 C 0.6293(18) 0.5872(9) 0.8569(7) 0.039(3) Uani 1 1 d U
H28A H 0.6051 0.5482 0.8818 0.047 Uiso 1 1 calc R
H28B H 0.5633 0.6278 0.8600 0.047 Uiso 1 1 calc R
C29 C 0.8371(18) 0.6910(8) 0.8343(7) 0.031(3) Uani 1 1 d U
C30 C 0.9624(19) 0.6998(8) 0.8148(7) 0.033(4) Uani 1 1 d U
H30A H 1.0345 0.6642 0.8226 0.040 Uiso 1 1 calc R
C31 C 0.989(2) 0.7617(9) 0.7825(7) 0.043(4) Uani 1 1 d U
H31A H 1.0776 0.7680 0.7687 0.052 Uiso 1 1 calc R
C32 C 0.881(2) 0.8118(9) 0.7725(7) 0.051(4) Uani 1 1 d U
H32A H 0.8960 0.8532 0.7511 0.061 Uiso 1 1 calc R
C33 C 0.750(2) 0.8037(9) 0.7925(8) 0.049(4) Uani 1 1 d U
H33A H 0.6783 0.8395 0.7849 0.058 Uiso 1 1 calc R
C34 C 0.725(2) 0.7430(9) 0.8237(8) 0.045(4) Uani 1 1 d U
H34A H 0.6365 0.7365 0.8374 0.054 Uiso 1 1 calc R
C35 C 0.829(2) 0.6476(8) 0.9483(7) 0.040(4) Uani 1 1 d U
C36 C 0.879(2) 0.7157(9) 0.9614(7) 0.042(4) Uani 1 1 d U
H36A H 0.9059 0.7463 0.9331 0.050 Uiso 1 1 calc R
C37 C 0.891(2) 0.7392(10) 1.0171(8) 0.057(5) Uani 1 1 d U
H37A H 0.9174 0.7876 1.0255 0.069 Uiso 1 1 calc R
C38 C 0.865(2) 0.6946(11) 1.0597(8) 0.061(6) Uani 1 1 d U
H38A H 0.8876 0.7094 1.0977 0.073 Uiso 1 1 calc R
C39 C 0.8071(19) 0.6281(12) 1.0467(7) 0.051(4) Uani 1 1 d U
H39A H 0.7789 0.5988 1.0754 0.061 Uiso 1 1 calc R
C40 C 0.7898(18) 0.6041(9) 0.9931(7) 0.034(4) Uani 1 1 d U
H40A H 0.7511 0.5576 0.9849 0.040 Uiso 1 1 calc R
C41 C 0.6743(19) 0.6537(7) 0.2261(6) 0.033(3) Uani 1 1 d U
C42 C 0.673(2) 0.7067(8) 0.1875(6) 0.036(3) Uani 1 1 d U
H42A H 0.7352 0.7466 0.1953 0.043 Uiso 1 1 calc R
C43 C 0.584(2) 0.7040(9) 0.1377(7) 0.053(5) Uani 1 1 d U
H43A H 0.5882 0.7402 0.1103 0.064 Uiso 1 1 calc R
C44 C 0.486(2) 0.6482(9) 0.1272(7) 0.050(5) Uani 1 1 d U
H44A H 0.4210 0.6471 0.0933 0.060 Uiso 1 1 calc R
C45 C 0.484(2) 0.5936(10) 0.1668(7) 0.049(4) Uani 1 1 d U
H45A H 0.4185 0.5550 0.1596 0.059 Uiso 1 1 calc R
C46 C 0.579(2) 0.5959(8) 0.2173(7) 0.038(4) Uani 1 1 d U
H46A H 0.5792 0.5592 0.2446 0.046 Uiso 1 1 calc R
C47 C 0.9266(19) 0.5836(9) 0.2806(7) 0.036(4) Uani 1 1 d U
H47A H 0.8748 0.5419 0.2621 0.043 Uiso 1 1 calc R
H47B H 1.0015 0.5987 0.2583 0.043 Uiso 1 1 calc R
C48 C 0.9879(18) 0.5663(8) 0.3372(7) 0.034(3) Uani 1 1 d U
H48A H 1.0417 0.6085 0.3539 0.041 Uiso 1 1 calc R
H48B H 1.0569 0.5265 0.3361 0.041 Uiso 1 1 calc R
C49 C 0.7969(17) 0.4519(7) 0.3579(6) 0.028(3) Uani 1 1 d U
C50 C 0.6516(18) 0.4418(8) 0.3430(7) 0.034(4) Uani 1 1 d U
H50A H 0.5868 0.4805 0.3442 0.041 Uiso 1 1 calc R
C51 C 0.601(2) 0.3713(7) 0.3258(6) 0.042(4) Uani 1 1 d U
H51A H 0.5016 0.3621 0.3152 0.050 Uiso 1 1 calc R
C52 C 0.701(2) 0.3176(8) 0.3254(7) 0.050(4) Uani 1 1 d U
H52A H 0.6684 0.2703 0.3160 0.061 Uiso 1 1 calc R
C53 C 0.843(2) 0.3286(8) 0.3375(7) 0.043(4) Uani 1 1 d U
H53A H 0.9055 0.2894 0.3347 0.052 Uiso 1 1 calc R
C54 C 0.9028(18) 0.3972(8) 0.3545(7) 0.036(4) Uani 1 1 d U
H54A H 1.0027 0.4056 0.3626 0.043 Uiso 1 1 calc R
C55 C 0.9673(19) 0.5327(9) 0.4523(6) 0.032(3) Uani 1 1 d U
C56 C 1.002(2) 0.4648(9) 0.4768(7) 0.034(4) Uani 1 1 d U
H56A H 0.9593 0.4221 0.4605 0.041 Uiso 1 1 calc R
C57 C 1.098(2) 0.4628(9) 0.5250(7) 0.045(4) Uani 1 1 d U
H57A H 1.1197 0.4183 0.5435 0.054 Uiso 1 1 calc R
C58 C 1.1639(16) 0.5249(10) 0.5468(6) 0.038(3) Uani 1 1 d U
H58A H 1.2354 0.5214 0.5787 0.046 Uiso 1 1 calc R
C60 C 1.0280(19) 0.5950(9) 0.4743(6) 0.029(4) Uani 1 1 d U
H60A H 1.0030 0.6399 0.4569 0.035 Uiso 1 1 calc R
C61 C 0.5871(17) 0.7922(7) 0.3195(6) 0.029(3) Uani 1 1 d U
C62 C 0.5340(17) 0.8264(8) 0.2691(6) 0.030(3) Uani 1 1 d U
H62A H 0.4562 0.8066 0.2445 0.036 Uiso 1 1 calc R
C63 C 0.599(2) 0.8908(8) 0.2560(7) 0.034(3) Uani 1 1 d U
H63A H 0.5648 0.9154 0.2223 0.041 Uiso 1 1 calc R
C64 C 0.7158(19) 0.9192(7) 0.2926(7) 0.035(4) Uani 1 1 d U
H64A H 0.7580 0.9632 0.2837 0.042 Uiso 1 1 calc R
C65 C 0.769(2) 0.8829(8) 0.3415(7) 0.040(4) Uani 1 1 d U
H65A H 0.8495 0.9008 0.3657 0.048 Uiso 1 1 calc R
C66 C 0.7008(19) 0.8189(8) 0.3544(7) 0.034(4) Uani 1 1 d U
H66A H 0.7349 0.7940 0.3880 0.041 Uiso 1 1 calc R
C67 C 0.4138(17) 0.7259(8) 0.3946(7) 0.028(3) Uani 1 1 d U
H67A H 0.4736 0.7562 0.4224 0.034 Uiso 1 1 calc R
H67B H 0.3200 0.7494 0.3839 0.034 Uiso 1 1 calc R
C68 C 0.3959(18) 0.6509(8) 0.4175(6) 0.031(3) Uani 1 1 d U
H68A H 0.3328 0.6230 0.3890 0.037 Uiso 1 1 calc R
H68B H 0.3470 0.6549 0.4510 0.037 Uiso 1 1 calc R
C69 C 0.6258(17) 0.6434(6) 0.5034(6) 0.027(3) Uani 1 1 d U
C59 C 1.1303(19) 0.5912(9) 0.5243(6) 0.034(4) Uani 1 1 d U
H59A H 1.1733 0.6334 0.5413 0.041 Uiso 1 1 calc R
C70 C 0.7426(17) 0.6877(7) 0.5083(7) 0.029(3) Uani 1 1 d U
H70A H 0.7896 0.6975 0.4769 0.034 Uiso 1 1 calc R
C71 C 0.791(2) 0.7180(8) 0.5600(6) 0.041(4) Uani 1 1 d U
H71A H 0.8728 0.7479 0.5639 0.049 Uiso 1 1 calc R
C72 C 0.722(2) 0.7058(8) 0.6066(6) 0.038(3) Uani 1 1 d U
H72A H 0.7577 0.7258 0.6421 0.046 Uiso 1 1 calc R
C73 C 0.599(2) 0.6631(9) 0.5993(7) 0.044(4) Uani 1 1 d U
H73A H 0.5481 0.6560 0.6299 0.053 Uiso 1 1 calc R
C74 C 0.5511(18) 0.6312(10) 0.5487(6) 0.042(4) Uani 1 1 d U
H74A H 0.4687 0.6014 0.5445 0.050 Uiso 1 1 calc R
C75 C 0.5124(17) 0.5092(9) 0.4491(7) 0.032(3) Uani 1 1 d U
C76 C 0.3826(19) 0.4789(9) 0.4287(7) 0.037(4) Uani 1 1 d U
H76A H 0.3080 0.5078 0.4097 0.045 Uiso 1 1 calc R
C77 C 0.361(2) 0.4054(9) 0.4361(8) 0.045(4) Uani 1 1 d U
H77A H 0.2722 0.3836 0.4222 0.054 Uiso 1 1 calc R
C78 C 0.472(2) 0.3653(9) 0.4640(7) 0.042(4) Uani 1 1 d U
H78A H 0.4590 0.3152 0.4692 0.051 Uiso 1 1 calc R
C79 C 0.599(2) 0.3963(8) 0.4842(7) 0.037(4) Uani 1 1 d U
H79A H 0.6742 0.3677 0.5031 0.044 Uiso 1 1 calc R
C80 C 0.620(2) 0.4689(8) 0.4775(7) 0.034(4) Uani 1 1 d U
H80A H 0.7080 0.4906 0.4925 0.041 Uiso 1 1 calc R
B1 B 0.288(2) 0.6310(10) 0.7376(7) 0.040(4) Uani 1 1 d U
F1 F 0.2480(12) 0.5739(4) 0.7714(4) 0.045(3) Uani 1 1 d U
F2 F 0.3706(13) 0.6791(5) 0.7723(4) 0.055(3) Uani 1 1 d U
F3 F 0.1607(12) 0.6635(5) 0.7133(5) 0.054(3) Uani 1 1 d U
F4 F 0.3612(12) 0.6045(5) 0.6982(4) 0.060(3) Uani 1 1 d U
B2 B 0.077(2) 0.7805(9) 0.4334(9) 0.041(4) Uani 1 1 d U
F5 F 0.1849(13) 0.7546(5) 0.4731(4) 0.047(2) Uani 1 1 d U
F6 F 0.1153(13) 0.8443(5) 0.4114(4) 0.060(3) Uani 1 1 d U
F7 F 0.0507(12) 0.7303(5) 0.3897(4) 0.051(3) Uani 1 1 d U
F8 F -0.0442(12) 0.7899(6) 0.4590(5) 0.050(3) Uani 1 1 d U
B3 B 0.587(2) 0.3920(10) 0.9269(8) 0.039(4) Uani 1 1 d U
F9 F 0.5536(12) 0.4127(6) 0.8718(4) 0.052(3) Uani 1 1 d U
F10 F 0.4804(11) 0.3513(4) 0.9437(4) 0.042(2) Uani 1 1 d U
F11 F 0.5999(12) 0.4570(5) 0.9597(4) 0.051(3) Uani 1 1 d U
F12 F 0.7172(11) 0.3575(6) 0.9362(4) 0.045(2) Uani 1 1 d U
B4 B 0.722(3) 0.0000(9) 0.7324(10) 0.047(4) Uani 1 1 d U
F13 F 0.8318(12) 0.0229(8) 0.7736(4) 0.076(4) Uani 1 1 d U
F14 F 0.7799(13) -0.0500(5) 0.6970(5) 0.055(3) Uani 1 1 d U
F15 F 0.6725(16) 0.0594(6) 0.7020(5) 0.072(4) Uani 1 1 d U
F16 F 0.6193(11) -0.0345(5) 0.7581(5) 0.048(3) Uani 1 1 d U
C1S C 0.634(4) 0.3955(17) 0.1804(13) 0.063(7) Uani 0.60 1 d PU
H1SA H 0.6359 0.3444 0.1918 0.075 Uiso 0.60 1 calc PR
H1SB H 0.5744 0.4221 0.2038 0.075 Uiso 0.60 1 calc PR
Cl1 Cl 0.8118(11) 0.4304(5) 0.1919(4) 0.073(3) Uani 0.60 1 d PU
Cl2 Cl 0.5611(14) 0.4026(6) 0.1113(5) 0.105(4) Uani 0.60 1 d PU

loop_
_atom_site_aniso_label
_atom_site_aniso_U_11
_atom_site_aniso_U_22
_atom_site_aniso_U_33
_atom_site_aniso_U_23
_atom_site_aniso_U_13
_atom_site_aniso_U_12
Pt1 0.0335(5) 0.0175(2) 0.0318(3) -0.0002(3) 0.0046(3) 0.0018(3)
Pt2 0.0300(5) 0.0171(3) 0.0354(3) 0.0008(3) 0.0057(3) 0.0011(3)
S1 0.029(2) 0.0176(19) 0.042(2) -0.0026(15) 0.0097(18) 0.0039(16)
S2 0.037(3) 0.0205(18) 0.033(2) 0.0009(15) -0.0009(17) -0.0024(16)
S3 0.035(3) 0.0240(19) 0.037(2) 0.0007(16) 0.0080(18) 0.0007(17)
S4 0.025(2) 0.0229(19) 0.041(2) 0.0027(16) 0.0061(17) 0.0045(16)
P1 0.035(2) 0.027(2) 0.032(2) -0.0017(18) -0.0016(16) 0.0008(19)
P2 0.036(2) 0.029(2) 0.034(2) 0.0000(17) 0.0035(17) 0.0092(18)
P3 0.022(2) 0.0174(19) 0.044(2) -0.0021(15) 0.0040(17) 0.0040(14)
P4 0.025(3) 0.025(2) 0.034(2) -0.0009(15) 0.0045(17) -0.0006(15)
C1 0.012(8) 0.030(6) 0.036(7) -0.004(5) 0.011(6) 0.007(5)
C2 0.046(12) 0.023(7) 0.041(7) -0.002(6) 0.002(7) 0.006(6)
C3 0.017(10) 0.046(9) 0.042(8) -0.020(7) -0.001(7) -0.005(7)
C4 0.058(15) 0.031(9) 0.047(9) 0.001(6) 0.004(8) -0.005(8)
C5 0.067(14) 0.022(7) 0.039(7) 0.015(6) 0.005(8) -0.005(7)
C6 0.040(12) 0.024(7) 0.045(8) -0.002(6) 0.011(7) -0.004(6)
C7 0.031(10) 0.029(8) 0.047(10) -0.008(7) -0.003(6) 0.007(6)
C8 0.056(8) 0.013(7) 0.041(9) 0.004(6) 0.010(6) 0.000(6)
C9 0.044(10) 0.028(7) 0.034(6) -0.007(6) -0.001(5) 0.000(7)
C10 0.033(9) 0.046(10) 0.027(7) -0.008(6) 0.006(6) 0.014(7)
C11 0.064(12) 0.043(10) 0.045(9) -0.003(8) 0.014(7) -0.004(9)
C12 0.112(16) 0.050(11) 0.028(8) 0.008(8) 0.000(8) -0.003(12)
C13 0.096(14) 0.044(12) 0.053(10) 0.022(9) -0.031(11) -0.008(11)
C14 0.069(12) 0.051(12) 0.052(10) 0.010(9) -0.024(8) -0.018(10)
C15 0.030(9) 0.023(7) 0.044(8) 0.005(5) -0.014(6) 0.009(5)
C16 0.081(15) 0.023(8) 0.030(7) 0.004(6) -0.020(8) -0.010(8)
C17 0.078(16) 0.037(10) 0.060(11) -0.006(8) 0.003(10) -0.032(10)
C18 0.067(15) 0.048(11) 0.052(10) -0.010(7) 0.000(9) -0.030(10)
C19 0.048(13) 0.027(8) 0.076(10) -0.014(8) 0.016(10) 0.006(7)
C20 0.070(15) 0.017(7) 0.048(9) -0.006(6) 0.011(8) 0.007(6)
C21 0.035(9) 0.034(9) 0.031(5) -0.003(6) -0.003(5) 0.006(6)
C22 0.036(10) 0.031(8) 0.036(6) 0.001(6) 0.004(6) -0.006(6)
C23 0.038(10) 0.045(9) 0.033(6) -0.004(7) 0.004(7) 0.005(7)
C24 0.036(9) 0.050(8) 0.035(6) -0.009(8) 0.014(6) 0.002(8)
C25 0.030(10) 0.059(11) 0.040(8) 0.010(7) -0.002(6) -0.002(7)
C26 0.020(9) 0.043(8) 0.039(6) -0.004(6) 0.000(6) -0.003(6)
C27 0.022(8) 0.052(10) 0.030(8) 0.003(7) 0.013(5) -0.015(6)
C28 0.043(6) 0.048(7) 0.033(6) 0.000(6) 0.023(6) -0.011(5)
C29 0.023(8) 0.022(6) 0.042(8) 0.003(6) -0.012(6) -0.003(5)
C30 0.024(9) 0.022(7) 0.053(11) 0.001(6) -0.002(7) 0.003(6)
C31 0.042(10) 0.036(9) 0.055(11) 0.001(7) 0.018(8) -0.004(7)
C32 0.066(12) 0.034(8) 0.051(11) 0.005(7) 0.005(10) 0.005(7)
C33 0.048(10) 0.023(8) 0.070(13) 0.001(7) -0.006(9) 0.012(8)
C34 0.033(9) 0.034(9) 0.064(12) 0.008(7) -0.003(8) 0.014(7)
C35 0.055(13) 0.018(7) 0.043(6) -0.004(5) -0.002(7) 0.020(6)
C36 0.045(12) 0.031(7) 0.049(7) -0.005(6) 0.008(8) -0.008(8)
C37 0.072(16) 0.045(10) 0.054(9) -0.018(7) 0.008(10) -0.010(10)
C38 0.074(17) 0.064(11) 0.049(9) -0.018(7) 0.024(10) -0.009(10)
C39 0.056(12) 0.053(9) 0.044(7) 0.000(8) 0.009(8) 0.004(10)
C40 0.019(10) 0.036(9) 0.048(7) -0.007(6) 0.011(7) 0.000(6)
C41 0.040(9) 0.029(7) 0.032(6) -0.002(5) 0.006(6) 0.004(6)
C42 0.042(11) 0.029(7) 0.038(7) -0.001(5) 0.010(6) 0.011(6)
C43 0.073(15) 0.041(8) 0.044(9) 0.012(7) 0.000(8) 0.011(7)
C44 0.062(13) 0.047(10) 0.038(8) -0.005(6) -0.006(8) 0.017(7)
C45 0.053(13) 0.054(9) 0.040(9) -0.007(7) 0.003(7) -0.009(8)
C46 0.034(10) 0.042(8) 0.039(8) 0.001(6) 0.009(6) -0.004(7)
C47 0.036(11) 0.037(10) 0.038(8) -0.003(7) 0.016(6) 0.008(7)
C48 0.045(9) 0.015(7) 0.042(7) 0.007(6) 0.005(6) -0.013(5)
C49 0.035(7) 0.019(5) 0.033(8) 0.005(6) 0.010(6) 0.001(4)
C50 0.028(7) 0.009(6) 0.065(11) -0.006(6) 0.008(8) 0.005(5)
C51 0.062(10) 0.016(6) 0.045(9) -0.002(6) 0.001(9) -0.009(6)
C52 0.076(10) 0.019(7) 0.055(11) -0.014(7) 0.005(11) -0.005(7)
C53 0.069(9) 0.015(6) 0.044(10) -0.002(7) 0.003(9) -0.001(7)
C54 0.030(8) 0.023(7) 0.053(11) -0.005(7) 0.000(8) 0.012(5)
C55 0.036(10) 0.029(8) 0.033(6) 0.001(5) 0.016(5) -0.002(6)
C56 0.054(13) 0.018(7) 0.032(9) -0.001(6) 0.012(6) -0.015(7)
C57 0.066(15) 0.038(7) 0.032(9) 0.007(7) 0.008(7) 0.010(8)
C58 0.030(10) 0.053(8) 0.030(7) 0.008(7) -0.003(6) 0.005(8)
C60 0.045(12) 0.023(7) 0.019(7) -0.002(5) 0.005(6) 0.000(6)
C61 0.036(10) 0.008(5) 0.043(8) -0.008(5) 0.007(6) 0.007(5)
C62 0.020(9) 0.032(7) 0.038(8) 0.004(6) 0.008(6) 0.001(6)
C63 0.027(10) 0.024(7) 0.057(9) 0.006(6) 0.025(6) 0.004(6)
C64 0.045(11) 0.013(7) 0.051(9) -0.003(6) 0.022(7) 0.002(6)
C65 0.050(12) 0.029(8) 0.043(9) -0.005(6) 0.011(7) -0.012(7)
C66 0.031(10) 0.024(8) 0.048(9) 0.003(6) 0.010(6) -0.009(6)
C67 0.012(6) 0.029(6) 0.044(7) -0.003(5) 0.005(5) 0.004(5)
C68 0.039(8) 0.041(7) 0.007(6) 0.000(6) -0.013(5) 0.002(6)
C69 0.023(8) 0.018(7) 0.038(6) -0.002(5) -0.003(5) 0.010(5)
C59 0.044(11) 0.041(7) 0.017(7) 0.004(6) 0.003(6) 0.005(7)
C70 0.020(8) 0.024(7) 0.045(7) -0.011(6) 0.014(6) 0.003(5)
C71 0.052(12) 0.029(8) 0.042(8) -0.017(7) 0.005(7) 0.000(7)
C72 0.044(10) 0.034(8) 0.035(7) -0.010(6) -0.001(7) 0.022(7)
C73 0.061(11) 0.045(10) 0.027(7) 0.006(7) 0.008(7) 0.008(7)
C74 0.052(11) 0.033(9) 0.043(7) -0.002(8) 0.015(6) -0.013(8)
C75 0.036(9) 0.018(6) 0.043(9) -0.004(6) 0.007(6) -0.004(5)
C76 0.028(7) 0.029(6) 0.056(8) 0.001(6) 0.011(6) -0.004(5)
C77 0.033(10) 0.032(7) 0.069(13) -0.004(8) 0.001(8) -0.016(6)
C78 0.048(11) 0.023(8) 0.056(11) 0.004(7) 0.008(8) -0.010(6)
C79 0.045(9) 0.021(6) 0.044(10) 0.006(7) 0.004(7) -0.003(6)
C80 0.038(9) 0.024(6) 0.038(9) -0.009(6) -0.001(7) -0.008(6)
B1 0.060(12) 0.021(8) 0.038(9) 0.007(6) 0.000(6) 0.014(8)
F1 0.068(8) 0.020(4) 0.050(6) 0.005(4) 0.019(5) -0.006(4)
F2 0.064(8) 0.028(5) 0.066(6) 0.012(4) -0.014(5) -0.011(5)
F3 0.049(6) 0.024(5) 0.083(8) 0.009(5) -0.009(5) 0.004(4)
F4 0.047(7) 0.077(7) 0.058(6) 0.009(5) 0.022(5) 0.006(5)
B2 0.038(11) 0.015(8) 0.070(13) -0.011(6) 0.007(7) 0.000(7)
F5 0.046(6) 0.032(5) 0.062(6) -0.004(4) 0.002(5) -0.008(5)
F6 0.075(9) 0.035(5) 0.073(7) 0.007(4) 0.019(6) -0.013(5)
F7 0.054(8) 0.034(5) 0.063(6) -0.005(4) 0.005(5) -0.016(5)
F8 0.039(6) 0.044(6) 0.070(7) -0.008(5) 0.013(5) -0.020(5)
B3 0.043(10) 0.039(10) 0.036(8) -0.004(7) 0.010(9) -0.007(7)
F9 0.051(7) 0.070(7) 0.035(5) 0.015(4) 0.008(4) -0.004(5)
F10 0.036(6) 0.031(4) 0.060(6) 0.008(4) 0.005(5) -0.010(4)
F11 0.042(7) 0.038(5) 0.070(6) -0.016(5) -0.003(5) -0.001(4)
F12 0.035(6) 0.046(6) 0.057(6) 0.013(5) 0.012(5) 0.008(4)
B4 0.042(14) 0.015(9) 0.086(15) -0.003(6) 0.011(7) -0.011(7)
F13 0.065(8) 0.099(8) 0.063(6) 0.009(6) 0.010(5) -0.055(8)
F14 0.065(9) 0.023(5) 0.079(7) 0.015(4) 0.017(6) 0.017(5)
F15 0.114(12) 0.027(6) 0.083(9) 0.012(5) 0.037(7) 0.021(6)
F16 0.035(6) 0.029(5) 0.083(8) 0.010(5) 0.013(5) -0.008(4)
C1S 0.067(16) 0.07(2) 0.063(11) -0.039(15) 0.040(14) 0.003(16)
Cl1 0.064(6) 0.066(6) 0.088(7) -0.024(5) 0.014(5) 0.002(5)
Cl2 0.098(9) 0.109(8) 0.096(7) -0.043(6) -0.024(6) 0.057(7)

loop_
_atom_type_symbol
_atom_type_description
_atom_type_scat_dispersion_real
_atom_type_scat_dispersion_imag
_atom_type_scat_source
C C 0.0181 0.0091 'International Tables Vol C Tables 4.2.6.8 and 6.1.1.4'
H H 0.0000 0.0000 'International Tables Vol C Tables 4.2.6.8 and 6.1.1.4'
B B 0.0090 0.0039 'International Tables Vol C Tables 4.2.6.8 and 6.1.1.4'
F F 0.0727 0.0534 'International Tables Vol C Tables 4.2.6.8 and 6.1.1.4'
P P 0.2955 0.4335 'International Tables Vol C Tables 4.2.6.8 and 6.1.1.4'
S S 0.3331 0.5567 'International Tables Vol C Tables 4.2.6.8 and 6.1.1.4'
Pt Pt -4.5932 6.9264 'International Tables Vol C Tables 4.2.6.8 and 6.1.1.4'
Cl Cl 0.3639 0.7018 'International Tables Vol C Tables 4.2.6.8 and 6.1.1.4'

loop_
_geom_angle_atom_site_label_1
_geom_angle_atom_site_label_2
_geom_angle_atom_site_label_3
_geom_angle
P1 Pt1 P2 99.53(15)
P1 Pt1 S2 171.61(15)
P2 Pt1 S2 85.73(15)
P1 Pt1 S1 86.56(15)
P2 Pt1 S1 169.95(14)
S2 Pt1 S1 89.19(15)
P3 Pt2 P4 100.11(14)
P3 Pt2 S4 171.62(15)
P4 Pt2 S4 86.30(14)
P3 Pt2 S3 86.22(15)
P4 Pt2 S3 173.64(15)
S4 Pt2 S3 87.46(15)
C1 S1 C7 105.6(8)
C1 S1 Pt1 111.4(5)
C7 S1 Pt1 102.2(5)
C21 S2 C27 104.4(7)
C21 S2 Pt1 107.6(6)
C27 S2 Pt1 104.6(6)
C41 S3 C47 102.8(7)
C41 S3 Pt2 108.1(6)
C47 S3 Pt2 104.3(6)
C61 S4 C67 105.1(7)
C61 S4 Pt2 108.5(5)
C67 S4 Pt2 103.4(5)
C9 P1 C8 103.8(8)
C9 P1 C15 109.5(7)
C8 P1 C15 105.8(8)
C9 P1 Pt1 112.5(6)
C8 P1 Pt1 105.5(6)
C15 P1 Pt1 118.4(5)
C28 P2 C35 111.3(9)
C28 P2 C29 107.0(8)
C35 P2 C29 106.4(8)
C28 P2 Pt1 102.3(6)
C35 P2 Pt1 120.4(5)
C29 P2 Pt1 108.8(6)
C49 P3 C48 104.9(7)
C49 P3 C55 109.8(7)
C48 P3 C55 103.0(7)
C49 P3 Pt2 112.7(5)
C48 P3 Pt2 103.3(5)
C55 P3 Pt2 121.2(5)
C68 P4 C75 109.5(8)
C68 P4 C69 102.1(7)
C75 P4 C69 107.2(7)
C68 P4 Pt2 104.3(6)
C75 P4 Pt2 117.4(5)
C69 P4 Pt2 115.1(5)
C2 C1 C6 122.7(15)
C2 C1 S1 117.5(12)
C6 C1 S1 119.7(11)
C1 C2 C3 119.5(16)
C1 C2 H2A 120.2
C3 C2 H2A 120.2
C4 C3 C2 119.2(15)
C4 C3 H3A 120.4
C2 C3 H3A 120.4
C3 C4 C5 120.9(16)
C3 C4 H4A 119.5
C5 C4 H4A 119.5
C6 C5 C4 119.7(16)
C6 C5 H5A 120.1
C4 C5 H5A 120.1
C5 C6 C1 117.9(15)
C5 C6 H6A 121.1
C1 C6 H6A 121.1
C8 C7 S1 107.7(12)
C8 C7 H7A 110.2
S1 C7 H7A 110.2
C8 C7 H7B 110.2
S1 C7 H7B 110.2
H7A C7 H7B 108.5
C7 C8 P1 110.2(13)
C7 C8 H8A 109.6
P1 C8 H8A 109.6
C7 C8 H8B 109.6
P1 C8 H8B 109.6
H8A C8 H8B 108.1
C10 C9 C14 119.4(17)
C10 C9 P1 120.9(13)
C14 C9 P1 119.6(15)
C9 C10 C11 121.9(17)
C9 C10 H10A 119.0
C11 C10 H10A 119.0
C12 C11 C10 119(2)
C12 C11 H11A 120.5
C10 C11 H11A 120.5
C11 C12 C13 120.7(18)
C11 C12 H12A 119.6
C13 C12 H12A 119.6
C12 C13 C14 118.2(19)
C12 C13 H13A 120.9
C14 C13 H13A 120.9
C9 C14 C13 121(2)
C9 C14 H14A 119.7
C13 C14 H14A 119.7
C16 C15 C20 120.6(17)
C16 C15 P1 121.4(14)
C20 C15 P1 117.8(13)
C15 C16 C17 121.3(19)
C15 C16 H16A 119.4
C17 C16 H16A 119.4
C16 C17 C18 119(2)
C16 C17 H17A 120.5
C18 C17 H17A 120.5
C19 C18 C17 120.1(18)
C19 C18 H18A 120.0
C17 C18 H18A 120.0
C18 C19 C20 117.9(18)
C18 C19 H19A 121.0
C20 C19 H19A 121.0
C15 C20 C19 121.1(16)
C15 C20 H20A 119.5
C19 C20 H20A 119.5
C26 C21 C22 120.4(14)
C26 C21 S2 123.5(11)
C22 C21 S2 116.0(13)
C23 C22 C21 120.6(15)
C23 C22 H22A 119.7
C21 C22 H22A 119.7
C22 C23 C24 119.8(15)
C22 C23 H23A 120.1
C24 C23 H23A 120.1
C25 C24 C23 117.6(14)
C25 C24 H24A 121.2
C23 C24 H24A 121.2
C24 C25 C26 123.2(16)
C24 C25 H25A 118.4
C26 C25 H25A 118.4
C21 C26 C25 118.1(14)
C21 C26 H26A 120.9
C25 C26 H26A 120.9
C28 C27 S2 111.1(13)
C28 C27 H27A 109.4
S2 C27 H27A 109.4
C28 C27 H27B 109.4
S2 C27 H27B 109.4
H27A C27 H27B 108.0
C27 C28 P2 110.7(11)
C27 C28 H28A 109.5
P2 C28 H28A 109.5
C27 C28 H28B 109.5
P2 C28 H28B 109.5
H28A C28 H28B 108.1
C30 C29 C34 121.4(15)
C30 C29 P2 121.8(12)
C34 C29 P2 116.7(14)
C29 C30 C31 121.4(16)
C29 C30 H30A 119.3
C31 C30 H30A 119.3
C32 C31 C30 117.1(17)
C32 C31 H31A 121.5
C30 C31 H31A 121.5
C31 C32 C33 122.5(16)
C31 C32 H32A 118.8
C33 C32 H32A 118.8
C34 C33 C32 120.0(16)
C34 C33 H33A 120.0
C32 C33 H33A 120.0
C33 C34 C29 117.7(18)
C33 C34 H34A 121.1
C29 C34 H34A 121.1
C36 C35 C40 117.8(15)
C36 C35 P2 121.4(14)
C40 C35 P2 120.8(12)
C35 C36 C37 118.9(17)
C35 C36 H36A 120.5
C37 C36 H36A 120.5
C38 C37 C36 122.1(18)
C38 C37 H37A 118.9
C36 C37 H37A 118.9
C37 C38 C39 118.9(18)
C37 C38 H38A 120.5
C39 C38 H38A 120.5
C40 C39 C38 120.3(18)
C40 C39 H39A 119.8
C38 C39 H39A 119.8
C39 C40 C35 121.3(16)
C39 C40 H40A 119.3
C35 C40 H40A 119.3
C42 C41 C46 120.9(15)
C42 C41 S3 118.1(13)
C46 C41 S3 121.0(12)
C41 C42 C43 121.3(16)
C41 C42 H42A 119.3
C43 C42 H42A 119.3
C42 C43 C44 119.9(15)
C42 C43 H43A 120.0
C44 C43 H43A 120.0
C43 C44 C45 119.6(17)
C43 C44 H44A 120.2
C45 C44 H44A 120.2
C44 C45 C46 120.0(17)
C44 C45 H45A 120.0
C46 C45 H45A 120.0
C41 C46 C45 118.2(16)
C41 C46 H46A 120.9
C45 C46 H46A 120.9
C48 C47 S3 104.5(11)
C48 C47 H47A 110.9
S3 C47 H47A 110.9
C48 C47 H47B 110.9
S3 C47 H47B 110.9
H47A C47 H47B 108.9
C47 C48 P3 114.3(12)
C47 C48 H48A 108.7
P3 C48 H48A 108.7
C47 C48 H48B 108.7
P3 C48 H48B 108.7
H48A C48 H48B 107.6
C50 C49 C54 124.2(14)
C50 C49 P3 117.7(10)
C54 C49 P3 118.1(12)
C49 C50 C51 118.6(14)
C49 C50 H50A 120.7
C51 C50 H50A 120.7
C52 C51 C50 117.4(17)
C52 C51 H51A 121.3
C50 C51 H51A 121.3
C53 C52 C51 123.6(16)
C53 C52 H52A 118.2
C51 C52 H52A 118.2
C52 C53 C54 122.7(17)
C52 C53 H53A 118.7
C54 C53 H53A 118.7
C53 C54 C49 113.4(16)
C53 C54 H54A 123.3
C49 C54 H54A 123.3
C60 C55 C56 122.7(16)
C60 C55 P3 116.0(12)
C56 C55 P3 120.7(13)
C57 C56 C55 117.6(16)
C57 C56 H56A 121.2
C55 C56 H56A 121.2
C56 C57 C58 120.6(16)
C56 C57 H57A 119.7
C58 C57 H57A 119.7
C59 C58 C57 122.5(14)
C59 C58 H58A 118.7
C57 C58 H58A 118.7
C55 C60 C59 118.6(15)
C55 C60 H60A 120.7
C59 C60 H60A 120.7
C66 C61 C62 121.6(14)
C66 C61 S4 122.9(12)
C62 C61 S4 115.4(12)
C61 C62 C63 117.9(15)
C61 C62 H62A 121.1
C63 C62 H62A 121.1
C62 C63 C64 120.6(15)
C62 C63 H63A 119.7
C64 C63 H63A 119.7
C65 C64 C63 120.2(14)
C65 C64 H64A 119.9
C63 C64 H64A 119.9
C64 C65 C66 118.4(16)
C64 C65 H65A 120.8
C66 C65 H65A 120.8
C61 C66 C65 121.3(16)
C61 C66 H66A 119.4
C65 C66 H66A 119.4
C68 C67 S4 103.4(10)
C68 C67 H67A 111.1
S4 C67 H67A 111.1
C68 C67 H67B 111.1
S4 C67 H67B 111.1
H67A C67 H67B 109.0
C67 C68 P4 115.1(12)
C67 C68 H68A 108.5
P4 C68 H68A 108.5
C67 C68 H68B 108.5
P4 C68 H68B 108.5
H68A C68 H68B 107.5
C70 C69 C74 121.3(14)
C70 C69 P4 121.0(12)
C74 C69 P4 117.6(12)
C58 C59 C60 117.9(15)
C58 C59 H59A 121.0
C60 C59 H59A 121.0
C69 C70 C71 118.7(15)
C69 C70 H70A 120.6
C71 C70 H70A 120.6
C70 C71 C72 121.9(17)
C70 C71 H71A 119.0
C72 C71 H71A 119.0
C71 C72 C73 117.8(15)
C71 C72 H72A 121.1
C73 C72 H72A 121.1
C74 C73 C72 121.4(16)
C74 C73 H73A 119.3
C72 C73 H73A 119.3
C73 C74 C69 118.8(16)
C73 C74 H74A 120.6
C69 C74 H74A 120.6
C80 C75 C76 121.1(16)
C80 C75 P4 116.7(13)
C76 C75 P4 122.1(13)
C75 C76 C77 119.6(17)
C75 C76 H76A 120.2
C77 C76 H76A 120.2
C78 C77 C76 118.6(17)
C78 C77 H77A 120.7
C76 C77 H77A 120.7
C79 C78 C77 121.0(16)
C79 C78 H78A 119.5
C77 C78 H78A 119.5
C78 C79 C80 120.6(17)
C78 C79 H79A 119.7
C80 C79 H79A 119.7
C75 C80 C79 119.3(17)
C75 C80 H80A 120.4
C79 C80 H80A 120.4
F4 B1 F2 111.4(17)
F4 B1 F3 111.1(14)
F2 B1 F3 110.3(14)
F4 B1 F1 109.7(14)
F2 B1 F1 108.1(12)
F3 B1 F1 106.1(16)
F6 B2 F5 110.9(17)
F6 B2 F8 110.2(15)
F5 B2 F8 108.2(17)
F6 B2 F7 108.2(16)
F5 B2 F7 108.6(14)
F8 B2 F7 110.7(16)
F10 B3 F9 111.6(16)
F10 B3 F12 111.9(15)
F9 B3 F12 111.1(15)
F10 B3 F11 108.2(15)
F9 B3 F11 106.5(14)
F12 B3 F11 107.3(15)
F15 B4 F16 113.7(18)
F15 B4 F13 107.2(14)
F16 B4 F13 108.6(18)
F15 B4 F14 109.8(18)
F16 B4 F14 108.7(13)
F13 B4 F14 108.7(18)
Cl2 C1S Cl1 111.3(19)
Cl2 C1S H1SA 109.4
Cl1 C1S H1SA 109.4
Cl2 C1S H1SB 109.4
Cl1 C1S H1SB 109.4
H1SA C1S H1SB 108.0

loop_
_geom_bond_atom_site_label_1
_geom_bond_atom_site_label_2
_geom_bond_distance
Pt1 P1 2.262(4)
Pt1 P2 2.299(4)
Pt1 S2 2.343(4)
Pt1 S1 2.369(4)
Pt2 P3 2.288(4)
Pt2 P4 2.290(4)
Pt2 S4 2.352(4)
Pt2 S3 2.356(4)
S1 C1 1.803(15)
S1 C7 1.847(16)
S2 C21 1.756(15)
S2 C27 1.770(19)
S3 C41 1.777(16)
S3 C47 1.890(17)
S4 C61 1.774(14)
S4 C67 1.866(16)
P1 C9 1.805(17)
P1 C8 1.813(17)
P1 C15 1.815(18)
P2 C28 1.749(17)
P2 C35 1.781(17)
P2 C29 1.815(16)
P3 C49 1.810(15)
P3 C48 1.825(17)
P3 C55 1.855(17)
P4 C68 1.743(16)
P4 C75 1.833(17)
P4 C69 1.834(14)
C1 C2 1.35(2)
C1 C6 1.38(2)
C2 C3 1.38(2)
C2 H2A 0.9500
C3 C4 1.37(2)
C3 H3A 0.9500
C4 C5 1.40(2)
C4 H4A 0.9500
C5 C6 1.38(2)
C5 H5A 0.9500
C6 H6A 0.9500
C7 C8 1.49(2)
C7 H7A 0.9900
C7 H7B 0.9900
C8 H8A 0.9900
C8 H8B 0.9900
C9 C10 1.35(2)
C9 C14 1.39(3)
C10 C11 1.39(2)
C10 H10A 0.9500
C11 C12 1.38(3)
C11 H11A 0.9500
C12 C13 1.39(3)
C12 H12A 0.9500
C13 C14 1.40(3)
C13 H13A 0.9500
C14 H14A 0.9500
C15 C16 1.34(2)
C15 C20 1.36(3)
C16 C17 1.40(2)
C16 H16A 0.9500
C17 C18 1.42(3)
C17 H17A 0.9500
C18 C19 1.38(2)
C18 H18A 0.9500
C19 C20 1.43(2)
C19 H19A 0.9500
C20 H20A 0.9500
C21 C26 1.38(2)
C21 C22 1.39(2)
C22 C23 1.38(2)
C22 H22A 0.9500
C23 C24 1.41(2)
C23 H23A 0.9500
C24 C25 1.37(2)
C24 H24A 0.9500
C25 C26 1.39(2)
C25 H25A 0.9500
C26 H26A 0.9500
C27 C28 1.50(2)
C27 H27A 0.9900
C27 H27B 0.9900
C28 H28A 0.9900
C28 H28B 0.9900
C29 C30 1.35(2)
C29 C34 1.43(2)
C30 C31 1.43(2)
C30 H30A 0.9500
C31 C32 1.38(3)
C31 H31A 0.9500
C32 C33 1.40(3)
C32 H32A 0.9500
C33 C34 1.40(3)
C33 H33A 0.9500
C34 H34A 0.9500
C35 C36 1.38(2)
C35 C40 1.44(2)
C36 C37 1.40(2)
C36 H36A 0.9500
C37 C38 1.37(3)
C37 H37A 0.9500
C38 C39 1.37(3)
C38 H38A 0.9500
C39 C40 1.36(2)
C39 H39A 0.9500
C40 H40A 0.9500
C41 C42 1.36(2)
C41 C46 1.40(2)
C42 C43 1.37(2)
C42 H42A 0.9500
C43 C44 1.39(3)
C43 H43A 0.9500
C44 C45 1.40(2)
C44 H44A 0.9500
C45 C46 1.41(2)
C45 H45A 0.9500
C46 H46A 0.9500
C47 C48 1.44(2)
C47 H47A 0.9900
C47 H47B 0.9900
C48 H48A 0.9900
C48 H48B 0.9900
C49 C50 1.38(2)
C49 C54 1.44(2)
C50 C51 1.44(2)
C50 H50A 0.9500
C51 C52 1.38(3)
C51 H51A 0.9500
C52 C53 1.34(3)
C52 H52A 0.9500
C53 C54 1.43(2)
C53 H53A 0.9500
C54 H54A 0.9500
C55 C60 1.37(2)
C55 C56 1.41(2)
C56 C57 1.37(3)
C56 H56A 0.9500
C57 C58 1.38(3)
C57 H57A 0.9500
C58 C59 1.37(2)
C58 H58A 0.9500
C60 C59 1.43(2)
C60 H60A 0.9500
C61 C66 1.36(2)
C61 C62 1.40(2)
C62 C63 1.41(2)
C62 H62A 0.9500
C63 C64 1.41(2)
C63 H63A 0.9500
C64 C65 1.39(2)
C64 H64A 0.9500
C65 C66 1.41(2)
C65 H65A 0.9500
C66 H66A 0.9500
C67 C68 1.52(2)
C67 H67A 0.9900
C67 H67B 0.9900
C68 H68A 0.9900
C68 H68B 0.9900
C69 C70 1.37(2)
C69 C74 1.40(2)
C59 H59A 0.9500
C70 C71 1.38(2)
C70 H70A 0.9500
C71 C72 1.39(3)
C71 H71A 0.9500
C72 C73 1.40(3)
C72 H72A 0.9500
C73 C74 1.37(2)
C73 H73A 0.9500
C74 H74A 0.9500
C75 C80 1.37(2)
C75 C76 1.38(2)
C76 C77 1.40(2)
C76 H76A 0.9500
C77 C78 1.38(3)
C77 H77A 0.9500
C78 C79 1.36(2)
C78 H78A 0.9500
C79 C80 1.38(2)
C79 H79A 0.9500
C80 H80A 0.9500
B1 F4 1.35(2)
B1 F2 1.39(2)
B1 F3 1.40(2)
B1 F1 1.42(2)
B2 F6 1.37(2)
B2 F5 1.38(2)
B2 F8 1.38(2)
B2 F7 1.40(2)
B3 F10 1.37(2)
B3 F9 1.38(2)
B3 F12 1.38(2)
B3 F11 1.44(2)
B4 F15 1.37(2)
B4 F16 1.39(2)
B4 F13 1.40(2)
B4 F14 1.42(2)
C1S Cl2 1.71(3)
C1S Cl1 1.78(4)
C1S H1SA 0.9900
C1S H1SB 0.9900

loop_
_geom_torsion_atom_site_label_1
_geom_torsion_atom_site_label_2
_geom_torsion_atom_site_label_3
_geom_torsion_atom_site_label_4
_geom_torsion
P1 Pt1 S1 C1 127.6(6)
P2 Pt1 S1 C1 -104.7(10)
S2 Pt1 S1 C1 -45.2(6)
P1 Pt1 S1 C7 15.3(7)
P2 Pt1 S1 C7 143.0(10)
S2 Pt1 S1 C7 -157.5(6)
P1 Pt1 S2 C21 -119.6(12)
P2 Pt1 S2 C21 111.2(5)
S1 Pt1 S2 C21 -60.2(5)
P1 Pt1 S2 C27 129.8(12)
P2 Pt1 S2 C27 0.6(6)
S1 Pt1 S2 C27 -170.7(6)
P3 Pt2 S3 C41 122.4(5)
P4 Pt2 S3 C41 -63.0(16)
S4 Pt2 S3 C41 -52.1(5)
P3 Pt2 S3 C47 13.5(6)
P4 Pt2 S3 C47 -171.9(14)
S4 Pt2 S3 C47 -161.0(6)
P3 Pt2 S4 C61 -90.2(12)
P4 Pt2 S4 C61 129.6(5)
S3 Pt2 S4 C61 -49.2(5)
P3 Pt2 S4 C67 158.7(11)
P4 Pt2 S4 C67 18.5(6)
S3 Pt2 S4 C67 -160.3(6)
P2 Pt1 P1 C9 86.3(6)
S2 Pt1 P1 C9 -42.1(14)
S1 Pt1 P1 C9 -101.8(6)
P2 Pt1 P1 C8 -161.3(5)
S2 Pt1 P1 C8 70.3(13)
S1 Pt1 P1 C8 10.7(5)
P2 Pt1 P1 C15 -43.1(7)
S2 Pt1 P1 C15 -171.5(12)
S1 Pt1 P1 C15 128.9(7)
P1 Pt1 P2 C28 -149.5(6)
S2 Pt1 P2 C28 23.9(6)
S1 Pt1 P2 C28 83.7(11)
P1 Pt1 P2 C35 -25.6(8)
S2 Pt1 P2 C35 147.9(8)
S1 Pt1 P2 C35 -152.3(10)
P1 Pt1 P2 C29 97.5(6)
S2 Pt1 P2 C29 -89.1(6)
S1 Pt1 P2 C29 -29.2(12)
P4 Pt2 P3 C49 79.4(6)
S4 Pt2 P3 C49 -60.1(12)
S3 Pt2 P3 C49 -101.2(6)
P4 Pt2 P3 C48 -168.0(5)
S4 Pt2 P3 C48 52.5(12)
S3 Pt2 P3 C48 11.4(5)
P4 Pt2 P3 C55 -53.6(6)
S4 Pt2 P3 C55 166.9(11)
S3 Pt2 P3 C55 125.8(6)
P3 Pt2 P4 C68 -166.9(6)
S4 Pt2 P4 C68 7.7(6)
S3 Pt2 P4 C68 18.6(16)
P3 Pt2 P4 C75 -45.5(6)
S4 Pt2 P4 C75 129.0(6)
S3 Pt2 P4 C75 139.9(14)
P3 Pt2 P4 C69 82.1(5)
S4 Pt2 P4 C69 -103.3(5)
S3 Pt2 P4 C69 -92.4(15)
C7 S1 C1 C2 -118.1(14)
Pt1 S1 C1 C2 131.8(12)
C7 S1 C1 C6 59.1(15)
Pt1 S1 C1 C6 -51.0(14)
C6 C1 C2 C3 0(3)
S1 C1 C2 C3 176.9(13)
C1 C2 C3 C4 1(3)
C2 C3 C4 C5 -1(3)
C3 C4 C5 C6 0(3)
C4 C5 C6 C1 0(3)
C2 C1 C6 C5 0(3)
S1 C1 C6 C5 -177.5(13)
C1 S1 C7 C8 -161.9(12)
Pt1 S1 C7 C8 -45.3(13)
S1 C7 C8 P1 59.0(14)
C9 P1 C8 C7 75.1(13)
C15 P1 C8 C7 -169.6(12)
Pt1 P1 C8 C7 -43.3(12)
C8 P1 C9 C10 -114.8(14)
C15 P1 C9 C10 132.5(13)
Pt1 P1 C9 C10 -1.3(14)
C8 P1 C9 C14 63.0(16)
C15 P1 C9 C14 -49.7(17)
Pt1 P1 C9 C14 176.4(14)
C14 C9 C10 C11 3(3)
P1 C9 C10 C11 -179.7(13)
C9 C10 C11 C12 -1(3)
C10 C11 C12 C13 -3(3)
C11 C12 C13 C14 5(3)
C10 C9 C14 C13 0(3)
P1 C9 C14 C13 -177.8(17)
C12 C13 C14 C9 -4(3)
C9 P1 C15 C16 -16.8(17)
C8 P1 C15 C16 -128.1(15)
Pt1 P1 C15 C16 113.9(14)
C9 P1 C15 C20 158.5(14)
C8 P1 C15 C20 47.2(16)
Pt1 P1 C15 C20 -70.8(15)
C20 C15 C16 C17 4(3)
P1 C15 C16 C17 179.5(16)
C15 C16 C17 C18 -4(3)
C16 C17 C18 C19 2(3)
C17 C18 C19 C20 0(3)
C16 C15 C20 C19 -3(3)
P1 C15 C20 C19 -177.9(14)
C18 C19 C20 C15 1(3)
C27 S2 C21 C26 91.5(15)
Pt1 S2 C21 C26 -19.3(15)
C27 S2 C21 C22 -91.9(13)
Pt1 S2 C21 C22 157.4(11)
C26 C21 C22 C23 -3(2)
S2 C21 C22 C23 179.8(12)
C21 C22 C23 C24 4(2)
C22 C23 C24 C25 -4(2)
C23 C24 C25 C26 2(3)
C22 C21 C26 C25 2(2)
S2 C21 C26 C25 178.3(12)
C24 C25 C26 C21 -1(3)
C21 S2 C27 C28 -143.7(12)
Pt1 S2 C27 C28 -30.8(12)
S2 C27 C28 P2 55.6(15)
C35 P2 C28 C27 179.3(12)
C29 P2 C28 C27 63.5(15)
Pt1 P2 C28 C27 -50.8(13)
C28 P2 C29 C30 -140.6(14)
C35 P2 C29 C30 100.4(15)
Pt1 P2 C29 C30 -30.8(15)
C28 P2 C29 C34 42.4(15)
C35 P2 C29 C34 -76.6(15)
Pt1 P2 C29 C34 152.3(12)
C34 C29 C30 C31 0(3)
P2 C29 C30 C31 -176.8(13)
C29 C30 C31 C32 0(3)
C30 C31 C32 C33 0(3)
C31 C32 C33 C34 0(3)
C32 C33 C34 C29 0(3)
C30 C29 C34 C33 0(3)
P2 C29 C34 C33 176.7(14)
C28 P2 C35 C36 -123.4(17)
C29 P2 C35 C36 -7.2(18)
Pt1 P2 C35 C36 117.0(14)
C28 P2 C35 C40 54.2(16)
C29 P2 C35 C40 170.3(14)
Pt1 P2 C35 C40 -65.4(17)
C40 C35 C36 C37 0(3)
P2 C35 C36 C37 177.8(15)
C35 C36 C37 C38 6(3)
C36 C37 C38 C39 -9(3)
C37 C38 C39 C40 7(3)
C38 C39 C40 C35 -1(3)
C36 C35 C40 C39 -2(3)
P2 C35 C40 C39 180.0(14)
C47 S3 C41 C42 -111.9(14)
Pt2 S3 C41 C42 138.2(12)
C47 S3 C41 C46 68.6(15)
Pt2 S3 C41 C46 -41.3(14)
C46 C41 C42 C43 -3(3)
S3 C41 C42 C43 177.4(14)
C41 C42 C43 C44 4(3)
C42 C43 C44 C45 -3(3)
C43 C44 C45 C46 1(3)
C42 C41 C46 C45 1(2)
S3 C41 C46 C45 -179.3(14)
C44 C45 C46 C41 0(3)
C41 S3 C47 C48 -155.4(12)
Pt2 S3 C47 C48 -42.6(12)
S3 C47 C48 P3 59.0(14)
C49 P3 C48 C47 71.8(13)
C55 P3 C48 C47 -173.4(12)
Pt2 P3 C48 C47 -46.4(13)
C48 P3 C49 C50 -125.3(13)
C55 P3 C49 C50 124.7(13)
Pt2 P3 C49 C50 -13.6(15)
C48 P3 C49 C54 53.9(15)
C55 P3 C49 C54 -56.1(15)
Pt2 P3 C49 C54 165.6(11)
C54 C49 C50 C51 4(3)
P3 C49 C50 C51 -177.3(12)
C49 C50 C51 C52 0(2)
C50 C51 C52 C53 -3(3)
C51 C52 C53 C54 3(3)
C52 C53 C54 C49 1(3)
C50 C49 C54 C53 -4(2)
P3 C49 C54 C53 176.9(12)
C49 P3 C55 C60 175.9(13)
C48 P3 C55 C60 64.6(14)
Pt2 P3 C55 C60 -49.9(15)
C49 P3 C55 C56 4.7(16)
C48 P3 C55 C56 -106.6(14)
Pt2 P3 C55 C56 138.9(12)
C60 C55 C56 C57 1(3)
P3 C55 C56 C57 171.7(14)
C55 C56 C57 C58 -3(3)
C56 C57 C58 C59 5(3)
C56 C55 C60 C59 0(2)
P3 C55 C60 C59 -171.2(12)
C67 S4 C61 C66 69.2(15)
Pt2 S4 C61 C66 -40.8(15)
C67 S4 C61 C62 -115.1(12)
Pt2 S4 C61 C62 134.9(10)
C66 C61 C62 C63 -2(2)
S4 C61 C62 C63 -177.6(12)
C61 C62 C63 C64 1(2)
C62 C63 C64 C65 1(2)
C63 C64 C65 C66 -2(2)
C62 C61 C66 C65 1(2)
S4 C61 C66 C65 176.4(13)
C64 C65 C66 C61 1(3)
C61 S4 C67 C68 -158.5(10)
Pt2 S4 C67 C68 -44.8(11)
S4 C67 C68 P4 59.0(12)
C75 P4 C68 C67 -168.9(11)
C69 P4 C68 C67 77.7(12)
Pt2 P4 C68 C67 -42.5(12)
C68 P4 C69 C70 -107.9(13)
C75 P4 C69 C70 137.0(12)
Pt2 P4 C69 C70 4.4(13)
C68 P4 C69 C74 67.8(14)
C75 P4 C69 C74 -47.3(14)
Pt2 P4 C69 C74 -179.9(11)
C57 C58 C59 C60 -3(2)
C55 C60 C59 C58 1(2)
C74 C69 C70 C71 3(2)
P4 C69 C70 C71 178.7(12)
C69 C70 C71 C72 -1(2)
C70 C71 C72 C73 -2(2)
C71 C72 C73 C74 3(2)
C72 C73 C74 C69 -1(3)
C70 C69 C74 C73 -2(2)
P4 C69 C74 C73 -177.4(13)
C68 P4 C75 C80 -163.5(13)
C69 P4 C75 C80 -53.5(15)
Pt2 P4 C75 C80 77.9(14)
C68 P4 C75 C76 20.4(16)
C69 P4 C75 C76 130.4(14)
Pt2 P4 C75 C76 -98.2(14)
C80 C75 C76 C77 -1(3)
P4 C75 C76 C77 174.5(13)
C75 C76 C77 C78 0(3)
C76 C77 C78 C79 0(3)
C77 C78 C79 C80 0(3)
C76 C75 C80 C79 2(3)
P4 C75 C80 C79 -174.0(13)
C78 C79 C80 C75 -2(3)
